data_4112432
loop_
_publ_author_name
'Milya G. Davlieva'
'Jian-Ming L\"u'
'Sergey V. Lindeman'
'Jay K. Kochi'

_publ_section_title
;
 Crystallographic Distinction between "Contact" and "Separated" Ion Pairs:
 Structural Effects on Electronic/ESR Spectra of Alkali-Metal
 Nitrobenzenides
;
_journal_name_full 'Journal of the American Chemical Society'
_journal_page_first 4557
_journal_page_last 4565
_journal_paper_doi 10.1021/ja049856k
_journal_volume 126
_journal_year 2004
_chemical_compound_source 'chemical synthesis'
_chemical_formula_sum 'C18 H29 K N O8'
_chemical_formula_weight 426.52
_chemical_name_systematic
; 
 Potassium 18-crown-6 nitrobenzenide 
;
_space_group_IT_number 62
_symmetry_cell_setting orthorhombic
_symmetry_space_group_name_Hall '-P 2ac 2n'
_symmetry_space_group_name_H-M 'P n m a'
_atom_sites_solution_hydrogens geom
_atom_sites_solution_primary direct
_atom_sites_solution_secondary difmap
_audit_creation_method SHELXL
_cell_angle_alpha 90.00
_cell_angle_beta 90.00
_cell_angle_gamma 90.00
_cell_formula_units_Z 4
_cell_length_a 8.5003(6)
_cell_length_b 14.3615(10)
_cell_length_c 17.5727(13)
_cell_measurement_reflns_used 4898
_cell_measurement_temperature 123(2)
_cell_measurement_theta_max 30
_cell_measurement_theta_min 2
_cell_volume 2145.2(3)
_computing_cell_refinement 'SAINT V6.28 (BrukerAXS, 1997-2001)'
_computing_data_collection 'SMART V5.625 (BrukerAXS, 1997-2001)'
_computing_data_reduction 'SAINT & SADABS V2.06 (Sheldrick, 2000)'
_computing_molecular_graphics 'XP V5.06 (BrukerAXS, 1997-99)'
_computing_publication_material 'SHELXL-93, XCIF V5.05 (BrukerAXS, 1997-99)'
_computing_structure_refinement 'SHELXL-93 (Sheldrick, 1993)'
_computing_structure_solution 'SHELXS-86 (Sheldrick, 1990)'
_diffrn_ambient_temperature 123(2)
_diffrn_measurement_device 'Siemens SMART'
_diffrn_measurement_method
;
\w-scan, frame range 0.3 deg, hemisphere
;
_diffrn_radiation_monochromator graphite
_diffrn_radiation_source 'fine-focus sealed tube'
_diffrn_radiation_type MoK\a
_diffrn_radiation_wavelength 0.71073
_diffrn_reflns_av_R_equivalents 0.0335
_diffrn_reflns_av_sigmaI/netI 0.0279
_diffrn_reflns_limit_h_max 12
_diffrn_reflns_limit_h_min 0
_diffrn_reflns_limit_k_max 21
_diffrn_reflns_limit_k_min 0
_diffrn_reflns_limit_l_max 25
_diffrn_reflns_limit_l_min 0
_diffrn_reflns_number 20859
_diffrn_reflns_theta_max 31.78
_diffrn_reflns_theta_min 1.83
_exptl_absorpt_coefficient_mu 0.290
_exptl_absorpt_correction_T_max 1.000
_exptl_absorpt_correction_T_min 0.846
_exptl_absorpt_correction_type 'Semi-empirical (SADABS procedure)'
_exptl_crystal_colour red
_exptl_crystal_density_diffrn 1.321
_exptl_crystal_density_method none
_exptl_crystal_description prism
_exptl_crystal_F_000 908
_exptl_crystal_size_max 0.35
_exptl_crystal_size_mid 0.2
_exptl_crystal_size_min 0.2
_refine_diff_density_max 0.688
_refine_diff_density_min -0.343
_refine_diff_density_rms 0.077
_refine_ls_extinction_method none
_refine_ls_goodness_of_fit_all 1.064
_refine_ls_goodness_of_fit_obs 1.081
_refine_ls_hydrogen_treatment refall
_refine_ls_matrix_type full
_refine_ls_number_parameters 195
_refine_ls_number_reflns 3642
_refine_ls_number_restraints 0
_refine_ls_restrained_S_all 1.165
_refine_ls_restrained_S_obs 1.081
_refine_ls_R_factor_all 0.0659
_refine_ls_R_factor_obs 0.0480
_refine_ls_shift/esd_max -0.001
_refine_ls_shift/esd_mean 0.000
_refine_ls_structure_factor_coef Fsqd
_refine_ls_weighting_details 'w=1/[\s^2^(Fo^2^)+(0.0764P)^2^+0.6493P] where P=(Fo^2^+2Fc^2^)/3'
_refine_ls_weighting_scheme calc
_refine_ls_wR_factor_all 0.1494
_refine_ls_wR_factor_obs 0.1222
_reflns_number_observed 2844
_reflns_number_total 3654
_reflns_observed_criterion >2sigma(I)
_cod_data_source_file ja049856krom20040109_111626.cif
_cod_data_source_block miljsx
_cod_depositor_comments
;
The following automatic conversions were performed:

'_refine_ls_weighting_scheme' value 'calc
w=1/[\s^2^(Fo^2^)+(0.0764P)^2^+0.6493P] where P=(Fo^2^+2Fc^2^)/3' was
changed to 'calc'. New tag '_refine_ls_weighting_details' was
created. The value of the new tag was set to
'w=1/[\s^2^(Fo^2^)+(0.0764P)^2^+0.6493P] where P=(Fo^2^+2Fc^2^)/3'.

Automatic conversion script
Id: cif_fix_values 3143 2015-03-26 13:38:13Z robertas 
;
_cod_database_code 4112432

loop_
_symmetry_equiv_pos_as_xyz
'x, y, z'
'-x+1/2, -y, z+1/2'
'-x, y+1/2, -z'
'x+1/2, -y+1/2, -z+1/2'
'-x, -y, -z'
'x-1/2, y, -z-1/2'
'x, -y-1/2, z'
'-x-1/2, y-1/2, z-1/2'

loop_
_atom_site_aniso_label
_atom_site_aniso_U_11
_atom_site_aniso_U_22
_atom_site_aniso_U_33
_atom_site_aniso_U_23
_atom_site_aniso_U_13
_atom_site_aniso_U_12
K1 0.0210(2) 0.0274(2) 0.0244(2) 0.000 0.00012(14) 0.000
O1 0.0456(7) 0.0321(6) 0.0346(6) -0.0005(4) -0.0081(5) -0.0062(5)
O2 0.0304(8) 0.0399(8) 0.0296(7) 0.000 0.0100(6) 0.000
O3 0.0295(5) 0.0329(5) 0.0276(5) 0.0031(4) -0.0002(4) 0.0067(4)
O4 0.0281(5) 0.0247(5) 0.0325(5) -0.0027(4) 0.0006(4) -0.0004(4)
O5 0.0264(7) 0.0258(6) 0.0278(7) 0.000 0.0060(5) 0.000
N1 0.0297(8) 0.0317(8) 0.0265(8) 0.000 -0.0002(6) 0.000
C1 0.0290(10) 0.0363(11) 0.0284(9) 0.000 0.0013(8) 0.000
C2 0.0581(12) 0.0377(9) 0.0384(9) 0.0007(7) -0.0051(8) 0.0076(8)
C3 0.092(2) 0.0561(13) 0.0497(11) 0.0089(10) -0.0259(12) 0.0216(13)
C4 0.078(3) 0.095(3) 0.048(2) 0.000 -0.029(2) 0.000
C5 0.0264(7) 0.0506(10) 0.0287(7) -0.0019(6) 0.0077(5) 0.0087(6)
C6 0.0292(8) 0.0445(9) 0.0347(8) -0.0009(7) 0.0028(6) 0.0141(7)
C7 0.0415(9) 0.0281(7) 0.0333(7) 0.0040(6) 0.0011(6) 0.0104(6)
C8 0.0424(9) 0.0216(6) 0.0332(7) -0.0003(5) 0.0020(6) 0.0014(6)
C9 0.0285(7) 0.0285(7) 0.0320(7) 0.0005(5) 0.0025(5) -0.0064(5)
C10 0.0262(7) 0.0324(7) 0.0300(7) 0.0016(5) 0.0060(5) -0.0047(5)

loop_
_atom_site_label
_atom_site_type_symbol
_atom_site_fract_x
_atom_site_fract_y
_atom_site_fract_z
_atom_site_U_iso_or_equiv
_atom_site_thermal_displace_type
_atom_site_occupancy
_atom_site_calc_flag
_atom_site_refinement_flags
K1 K 0.55409(5) 0.2500 0.41317(2) 0.02427(12) Uani 1 d S
O1 O 0.7561(2) 0.17124(8) 0.51648(7) 0.0374(3) Uani 1 d .
O2 O 0.8126(2) 0.2500 0.31702(9) 0.0333(3) Uani 1 d S
O3 O 0.65694(13) 0.07768(8) 0.33385(6) 0.0300(2) Uani 1 d .
O4 O 0.38014(13) 0.08281(7) 0.42597(6) 0.0284(2) Uani 1 d .
O5 O 0.2110(2) 0.2500 0.43362(8) 0.0267(3) Uani 1 d S
N1 N 0.7914(2) 0.2500 0.54843(10) 0.0293(4) Uani 1 d S
C1 C 0.8741(3) 0.2500 0.61758(12) 0.0312(4) Uani 1 d S
C2 C 0.9131(3) 0.16595(13) 0.65243(11) 0.0447(4) Uani 1 d .
C3 C 0.9878(4) 0.1667(2) 0.72225(13) 0.0660(7) Uani 1 d .
C4 C 1.0265(5) 0.2500 0.7575(2) 0.0735(11) Uani 1 d S
C5 C 0.8646(2) 0.16801(13) 0.28051(9) 0.0352(3) Uani 1 d .
C6 C 0.8234(2) 0.08693(13) 0.33028(10) 0.0361(4) Uani 1 d .
C7 C 0.6128(2) 0.00592(11) 0.38554(9) 0.0343(3) Uani 1 d .
C8 C 0.4369(2) 0.00074(10) 0.38967(9) 0.0324(3) Uani 1 d .
C9 C 0.2139(2) 0.08424(11) 0.42939(9) 0.0297(3) Uani 1 d .
C10 C 0.1627(2) 0.16845(11) 0.47361(9) 0.0295(3) Uani 1 d .
H2A H 0.8871(27) 0.1045(17) 0.6225(13) 0.046(6) Uiso 1 d .
H3A H 1.0074(35) 0.1098(20) 0.7467(17) 0.078(8) Uiso 1 d .
H4A H 1.0831(45) 0.2500 0.8132(23) 0.069(11) Uiso 1 d S
H5A H 0.9675(27) 0.1708(14) 0.2704(12) 0.040(5) Uiso 1 d .
H5B H 0.8183(25) 0.1609(14) 0.2336(12) 0.037(5) Uiso 1 d .
H6A H 0.8611(26) 0.0309(16) 0.3101(12) 0.041(5) Uiso 1 d .
H6B H 0.8621(24) 0.0973(13) 0.3798(11) 0.030(4) Uiso 1 d .
H7A H 0.6576(25) 0.0214(14) 0.4360(11) 0.035(5) Uiso 1 d .
H7B H 0.6567(25) -0.0529(15) 0.3676(11) 0.038(5) Uiso 1 d .
H8A H 0.3892(25) -0.0029(15) 0.3385(12) 0.038(5) Uiso 1 d .
H8B H 0.4050(25) -0.0510(16) 0.4178(11) 0.036(5) Uiso 1 d .
H9A H 0.1787(24) 0.0285(14) 0.4553(11) 0.033(5) Uiso 1 d .
H9B H 0.1717(24) 0.0867(13) 0.3798(11) 0.031(5) Uiso 1 d .
H10A H 0.0586(27) 0.1691(15) 0.4807(12) 0.040(5) Uiso 1 d .
H10B H 0.2020(23) 0.1671(13) 0.5220(11) 0.025(4) Uiso 1 d .

loop_
_atom_type_symbol
_atom_type_description
_atom_type_scat_dispersion_real
_atom_type_scat_dispersion_imag
_atom_type_scat_source
C C 0.0033 0.0016 'International Tables Vol C Tables 4.2.6.8 and 6.1.1.4'
H H 0.0000 0.0000 'International Tables Vol C Tables 4.2.6.8 and 6.1.1.4'
N N 0.0061 0.0033 'International Tables Vol C Tables 4.2.6.8 and 6.1.1.4'
O O 0.0106 0.0060 'International Tables Vol C Tables 4.2.6.8 and 6.1.1.4'
K K 0.2009 0.2494 'International Tables Vol C Tables 4.2.6.8 and 6.1.1.4'

loop_
_geom_angle_atom_site_label_1
_geom_angle_atom_site_label_2
_geom_angle_atom_site_label_3
_geom_angle
_geom_angle_site_symmetry_1
_geom_angle_site_symmetry_3
O1 K1 O1 48.70(5) . 7_565
O1 K1 O2 84.67(4) . .
O1 K1 O2 84.67(4) 7_565 .
O1 K1 O4 128.66(3) . 7_565
O1 K1 O4 85.68(3) 7_565 7_565
O2 K1 O4 117.57(2) . 7_565
O1 K1 O4 85.68(3) . .
O1 K1 O4 128.65(3) 7_565 .
O2 K1 O4 117.57(2) . .
O4 K1 O4 116.16(5) 7_565 .
O1 K1 O5 122.72(4) . .
O1 K1 O5 122.72(4) 7_565 .
O2 K1 O5 149.46(5) . .
O4 K1 O5 58.10(2) 7_565 .
O4 K1 O5 58.10(2) . .
O1 K1 O3 77.46(3) . .
O1 K1 O3 118.01(4) 7_565 .
O2 K1 O3 58.73(2) . .
O4 K1 O3 153.88(3) 7_565 .
O4 K1 O3 58.95(3) . .
O5 K1 O3 110.44(3) . .
O1 K1 O3 118.01(4) . 7_565
O1 K1 O3 77.46(3) 7_565 7_565
O2 K1 O3 58.73(2) . 7_565
O4 K1 O3 58.95(3) 7_565 7_565
O4 K1 O3 153.88(3) . 7_565
O5 K1 O3 110.45(3) . 7_565
O3 K1 O3 112.76(4) . 7_565
O1 K1 N1 24.53(2) . .
O1 K1 N1 24.53(2) 7_565 .
O2 K1 N1 87.23(5) . .
O4 K1 N1 106.12(3) 7_565 .
O4 K1 N1 106.12(3) . .
O5 K1 N1 123.30(5) . .
O3 K1 N1 99.63(3) . .
O3 K1 N1 99.63(3) 7_565 .
N1 O1 K1 94.11(9) . .
C5 O2 C5 113.0(2) . 7_565
C5 O2 K1 121.66(9) . .
C5 O2 K1 121.66(9) 7_565 .
C6 O3 C7 110.97(12) . .
C6 O3 K1 103.62(9) . .
C7 O3 K1 103.06(8) . .
C9 O4 C8 111.67(12) . .
C9 O4 K1 120.88(9) . .
C8 O4 K1 119.33(9) . .
C10 O5 C10 110.43(15) . 7_565
C10 O5 K1 110.23(9) . .
C10 O5 K1 110.23(9) 7_565 .
O1 N1 O1 121.3(2) 7_565 .
O1 N1 C1 119.36(8) 7_565 .
O1 N1 C1 119.36(8) . .
O1 N1 K1 61.35(9) 7_565 .
O1 N1 K1 61.35(9) . .
C1 N1 K1 169.71(14) . .
C2 C1 C2 120.0(2) . 7_565
C2 C1 N1 119.97(11) . .
C2 C1 N1 119.97(11) 7_565 .
C3 C2 C1 119.5(2) . .
C3 C2 H2A 123.2(12) . .
C1 C2 H2A 117.2(12) . .
C2 C3 C4 120.8(2) . .
C2 C3 H3A 118.8(18) . .
C4 C3 H3A 120.3(18) . .
C3 C4 C3 119.3(3) . 7_565
C3 C4 H4A 120.36(15) . .
C3 C4 H4A 120.36(14) 7_565 .
O2 C5 C6 108.06(12) . .
O2 C5 H5A 111.1(14) . .
C6 C5 H5A 112.3(14) . .
O2 C5 H5B 111.5(13) . .
C6 C5 H5B 109.8(13) . .
H5A C5 H5B 104.2(19) . .
O3 C6 C5 109.33(13) . .
O3 C6 H6A 106.1(14) . .
C5 C6 H6A 111.5(13) . .
O3 C6 H6B 108.7(12) . .
C5 C6 H6B 109.6(12) . .
H6A C6 H6B 111.5(18) . .
O3 C7 C8 109.24(13) . .
O3 C7 H7A 107.9(12) . .
C8 C7 H7A 110.6(12) . .
O3 C7 H7B 108.6(12) . .
C8 C7 H7B 110.7(13) . .
H7A C7 H7B 109.7(17) . .
O4 C8 C7 108.56(13) . .
O4 C8 H8A 108.2(12) . .
C7 C8 H8A 111.6(12) . .
O4 C8 H8B 108.9(13) . .
C7 C8 H8B 110.8(13) . .
H8A C8 H8B 108.8(17) . .
O4 C9 C10 108.85(12) . .
O4 C9 H9A 108.5(12) . .
C10 C9 H9A 109.4(12) . .
O4 C9 H9B 109.9(12) . .
C10 C9 H9B 109.7(12) . .
H9A C9 H9B 110.4(17) . .
O5 C10 C9 108.85(11) . .
O5 C10 H10A 110.2(14) . .
C9 C10 H10A 111.5(14) . .
O5 C10 H10B 111.8(12) . .
C9 C10 H10B 111.1(12) . .
H10A C10 H10B 103.4(18) . .

loop_
_geom_bond_atom_site_label_1
_geom_bond_atom_site_label_2
_geom_bond_distance
_geom_bond_site_symmetry_2
K1 O1 2.7431(13) .
K1 O1 2.7431(13) 7_565
K1 O2 2.772(2) .
K1 O4 2.8288(11) 7_565
K1 O4 2.8289(11) .
K1 O5 2.939(2) .
K1 O3 2.9718(11) .
K1 O3 2.9718(11) 7_565
K1 N1 3.118(2) .
O1 N1 1.2979(14) .
O2 C5 1.412(2) .
O2 C5 1.412(2) 7_565
O3 C6 1.422(2) .
O3 C7 1.424(2) .
O4 C9 1.414(2) .
O4 C8 1.424(2) .
O5 C10 1.426(2) .
O5 C10 1.426(2) 7_565
N1 O1 1.2979(14) 7_565
N1 C1 1.403(3) .
C1 C2 1.394(2) .
C1 C2 1.394(2) 7_565
C2 C3 1.381(3) .
C2 H2A 1.05(2) .
C3 C4 1.387(3) .
C3 H3A 0.94(3) .
C4 C3 1.387(3) 7_565
C4 H4A 1.09(4) .
C5 C6 1.498(2) .
C5 H5A 0.89(2) .
C5 H5B 0.92(2) .
C6 H6A 0.94(2) .
C6 H6B 0.94(2) .
C7 C8 1.499(3) .
C7 H7A 0.99(2) .
C7 H7B 0.98(2) .
C8 H8A 0.99(2) .
C8 H8B 0.93(2) .
C9 C10 1.502(2) .
C9 H9A 0.97(2) .
C9 H9B 0.94(2) .
C10 H10A 0.89(2) .
C10 H10B 0.91(2) .
